data_4132052
loop_
_publ_author_name
'Spanopoulos, Ioannis'
'Ke, Weijun'
'Stoumpos, Constantinos C.'
'Schueller, Emily C.'
'Kontsevoi, Oleg Y.'
'Seshadri, Ram'
'Kanatzidis, Mercouri G.'

_publ_section_title
;
 Unraveling the Chemical Nature of the 3D &quot;Hollow&quot; Hybrid Halide
 Perovskites.
;
_journal_issue 17
_journal_name_full 'Journal of the American Chemical Society'
_journal_page_first 5728
_journal_page_last 5742
_journal_paper_doi 10.1021/jacs.8b01034
_journal_volume 140
_journal_year 2018
_chemical_formula_moiety (H3NCH2CH2NH3)PbI4
_chemical_formula_sum 'C2 H12 I4 N2 O2 Pb'
_chemical_formula_weight 810.9
_chemical_name_common 'ethylenediamonium lead iodide'
_space_group_IT_number 12
_space_group_name_Hall '-C 2y'
_space_group_name_H-M_alt 'C 1 2/m 1'
_symmetry_cell_setting monoclinic
_symmetry_Int_Tables_number 12
_symmetry_space_group_name_Hall '-C 2y'
_symmetry_space_group_name_H-M 'C 1 2/m 1'
_cell_angle_alpha 90
_cell_angle_beta 113.907(12)
_cell_angle_gamma 90
_cell_formula_units_Z 2
_cell_length_a 16.492(3)
_cell_length_b 4.7532(11)
_cell_length_c 10.4165(18)
_cell_measurement_reflns_used 3357
_cell_measurement_temperature 293
_cell_measurement_theta_max 29.00
_cell_measurement_theta_min 2.14
_cell_volume 746.5(3)
_diffrn_ambient_temperature 293
_diffrn_detector 'image plate (34 cm diameter)'
_diffrn_detector_area_resol_mean 6.67
_diffrn_measured_fraction_theta_full 0.98
_diffrn_measured_fraction_theta_max 0.98
_diffrn_measurement_device 'four-circle diffractometer'
_diffrn_measurement_device_type 'IPDS Stoe'
_diffrn_measurement_method 'rotation method'
_diffrn_radiation_monochromator graphite
_diffrn_radiation_probe x-ray
_diffrn_radiation_source 'X-ray tube'
_diffrn_radiation_type 'Mo K\a'
_diffrn_radiation_wavelength 0.71073
_diffrn_reflns_av_R_equivalents 0.0916
_diffrn_reflns_av_unetI/netI 0.0239
_diffrn_reflns_limit_h_max 22
_diffrn_reflns_limit_h_min -22
_diffrn_reflns_limit_k_max 6
_diffrn_reflns_limit_k_min -6
_diffrn_reflns_limit_l_max 14
_diffrn_reflns_limit_l_min -14
_diffrn_reflns_number 3610
_diffrn_reflns_theta_full 29.25
_diffrn_reflns_theta_max 29.25
_diffrn_reflns_theta_min 2.14
_diffrn_source 'sealed X-ray tube, 12 x 0.4 mm long-fine focus'
_diffrn_source_current 40
_diffrn_source_power 2.00
_diffrn_source_voltage 50
_exptl_absorpt_coefficient_mu 19.546
_exptl_absorpt_correction_T_max 0.3446
_exptl_absorpt_correction_T_min 0.0901
_exptl_absorpt_correction_type integration
_exptl_absorpt_process_details X-Shape
_exptl_crystal_colour yellow
_exptl_crystal_density_diffrn 3.6077
_exptl_crystal_description 'yellow block'
_exptl_crystal_F_000 696
_exptl_crystal_size_max 0.1275
_exptl_crystal_size_mid 0.0389
_exptl_crystal_size_min 0.0304
_refine_diff_density_max 4.41
_refine_diff_density_min -4.77
_refine_ls_extinction_method none
_refine_ls_goodness_of_fit_gt 3.61
_refine_ls_goodness_of_fit_ref 3.36
_refine_ls_hydrogen_treatment constr
_refine_ls_number_constraints 0
_refine_ls_number_parameters 42
_refine_ls_number_reflns 1119
_refine_ls_number_restraints 0
_refine_ls_R_factor_all 0.0692
_refine_ls_R_factor_gt 0.0605
_refine_ls_shift/su_max 0.0684
_refine_ls_shift/su_mean 0.0057
_refine_ls_structure_factor_coef Fsqd
_refine_ls_weighting_details w=1/(\s^2^(I)+0.0004I^2^)
_refine_ls_weighting_scheme sigma
_refine_ls_wR_factor_gt 0.1326
_refine_ls_wR_factor_ref 0.1332
_reflns_number_gt 964
_reflns_number_total 1119
_reflns_threshold_expression I>2\s(I)
_cod_data_source_file ja8b01034_si_005.cif
_cod_data_source_block I
_cod_depositor_comments
;
The following automatic conversions were performed:

data item '_diffrn_radiation_probe' value 'X-ray' was changed to
'x-ray' in accordance with the
/home/saulius/struct/COD-crude-data/automatic-downloads/DataCite-retrospective/ACS/depositions/lib/dictionaries/cif_core.dic
dictionary named 'cif_core.dic' version 2.4.2 last updated on
2011-04-26.

Automatic conversion script
Id: cif_fix_values 6909 2019-04-08 15:41:33Z antanas 
;
_cod_original_formula_sum 'C2 H12 I4 N2 O2 Pb1'
_cod_database_code 4132052

loop_
_space_group_symop_id
_space_group_symop_operation_xyz
1 x,y,z
2 -x,y,-z
3 -x,-y,-z
4 x,-y,z
5 x+1/2,y+1/2,z
6 -x+1/2,y+1/2,-z
7 -x+1/2,-y+1/2,-z
8 x+1/2,-y+1/2,z

loop_
_atom_site_label
_atom_site_type_symbol
_atom_site_fract_x
_atom_site_fract_y
_atom_site_fract_z
_atom_site_adp_type
_atom_site_U_iso_or_equiv
_atom_site_site_symmetry_multiplicity
_atom_site_occupancy
_atom_site_calc_flag
Pb Pb 0.5 0 0.5 Uani 0.0337(5) 2 1 d
I1 I 0.36043(11) 0 0.17986(16) Uani 0.0413(6) 4 1 d
I2 I 0.11205(11) 0 0.43235(17) Uani 0.0407(7) 4 1 d
N N 0.12512(11) 0 0.075(4) Uiso 0.121(10) 4 1 d
C C 0.0341(8) 0 0.0743(6) Uiso 0.121(10) 4 1 d
O O 0.1977(13) 0.5 0.230(2) Uiso 0.058(5) 4 1 d
H1n H 0.156766 -0.164418 0.122506 Uiso 0.1454 8 0.5 d
H2n H 0.120286 0 -0.02048 Uiso 0.1454 4 1 d
H3n H 0.156551 0.165392 0.121664 Uiso 0.1454 8 0.5 d
H1c H 0.026819 -0.164908 0.121763 Uiso 0.1454 8 0.5 d
H2c H 0.026819 0.164908 0.121763 Uiso 0.1454 8 0.5 d
H1o H 0.218569 0.643838 0.274302 Uiso 0.0692 8 0.5 d

loop_
_atom_site_aniso_label
_atom_site_aniso_type_symbol
_atom_site_aniso_U_11
_atom_site_aniso_U_22
_atom_site_aniso_U_33
_atom_site_aniso_U_12
_atom_site_aniso_U_13
_atom_site_aniso_U_23
Pb Pb 0.0357(8) 0.0370(7) 0.0264(7) 0 0.0104(6) 0
I1 I 0.0362(9) 0.0547(10) 0.0289(9) 0 0.0090(7) 0
I2 I 0.0447(10) 0.0414(9) 0.0405(10) 0 0.0220(8) 0

loop_
_atom_type_symbol
_atom_type_scat_dispersion_real
_atom_type_scat_dispersion_imag
_atom_type_scat_source
C 0.0033 0.0016 'International Tables Vol C tables 4.2.6.8 and 6.1.1.1'
H 0.0000 0.0000 'International Tables Vol C tables 4.2.6.8 and 6.1.1.1'
I -0.4742 1.8119 'International Tables Vol C tables 4.2.6.8 and 6.1.1.1'
N 0.0061 0.0033 'International Tables Vol C tables 4.2.6.8 and 6.1.1.1'
O 0.0106 0.0060 'International Tables Vol C tables 4.2.6.8 and 6.1.1.1'
Pb -3.3944 10.1111 'International Tables Vol C tables 4.2.6.8 and 6.1.1.1'

loop_
_exptl_crystal_face_index_h
_exptl_crystal_face_index_k
_exptl_crystal_face_index_l
_exptl_crystal_face_perp_dist
-11 1 30 0.0304
5 1 -30 0.0311
-6 30 -3 0.1275
15 -30 -2 0.1193
30 0 -8 0.0376
-30 0 9 0.0389

loop_
_geom_angle_atom_site_label_1
_geom_angle_atom_site_label_2
_geom_angle_atom_site_label_3
_geom_angle_site_symmetry_1
_geom_angle_site_symmetry_3
_geom_angle
I1 Pb I1 . 2_656 180.0(5)
I1 Pb I2 . 5_545 90.35(4)
I1 Pb I2 . 5_555 90.35(4)
I1 Pb I2 . 6_546 89.65(4)
I1 Pb I2 . 6_556 89.65(4)
I1 Pb I2 2_656 5_545 89.65(4)
I1 Pb I2 2_656 5_555 89.65(4)
I1 Pb I2 2_656 6_546 90.35(4)
I1 Pb I2 2_656 6_556 90.35(4)
I2 Pb I2 5_545 5_555 93.68(4)
I2 Pb I2 5_545 6_546 86.32(4)
I2 Pb I2 5_545 6_556 180.0(5)
I2 Pb I2 5_555 6_546 180.0(5)
I2 Pb I2 5_555 6_556 86.32(4)
I2 Pb I2 6_546 6_556 93.68(4)
Pb I1 N . . 123.5(7)
Pb I1 N . 6_545 121.9(3)
Pb I1 N . 6_555 121.9(3)
N I1 N . 6_545 99.2(5)
N I1 N . 6_555 99.2(5)
N I1 N 6_545 6_555 81.5(6)
Pb I2 Pb 5_445 5_455 93.68(6)
Pb I2 N 5_445 . 118.19(4)
Pb I2 N 5_455 . 118.19(4)
I1 N I1 . 6_545 80.8(5)
I1 N I1 . 6_555 80.8(5)
I1 N I2 . . 100.7(7)
I1 N C . . 164(2)
I1 N H1n . . 63.0(5)
I1 N H1n . 4_555 63.0(5)
I1 N H2n . . 86.6(9)
I1 N H3n . . 63.2(5)
I1 N H3n . 4_555 63.2(5)
I1 N I1 6_545 6_555 81.5(9)
I1 N I2 6_545 . 139.2(4)
I1 N C 6_545 . 111.0(10)
I1 N H1n 6_545 . 70.2(19)
I1 N H1n 6_545 4_555 137(2)
I1 N H2n 6_545 . 41.5(5)
I1 N H3n 6_545 . 136(2)
I1 N H3n 6_545 4_555 69.7(19)
I1 N I2 6_555 . 139.2(4)
I1 N C 6_555 . 111.0(10)
I1 N H1n 6_555 . 137(2)
I1 N H1n 6_555 4_555 70.2(19)
I1 N H2n 6_555 . 41.5(5)
I1 N H3n 6_555 . 69.7(19)
I1 N H3n 6_555 4_555 136(2)
I2 N C . . 63.4(14)
I2 N H1n . . 74(2)
I2 N H1n . 4_555 74(2)
I2 N H2n . . 172.7(2)
I2 N H3n . . 75(2)
I2 N H3n . 4_555 75(2)
C N H1n . . 110(2)
C N H1n . 4_555 110(2)
C N H2n . . 109.3(13)
C N H3n . . 110(2)
C N H3n . 4_555 110(2)
H1n N H1n . 4_555 109(2)
H1n N H2n . . 109(2)
H1n N H3n . . 110(2)
H1n N H3n . 4_555 0.553(7)
H1n N H2n 4_555 . 109(2)
H1n N H3n 4_555 . 0.553(7)
H1n N H3n 4_555 4_555 110(2)
H2n N H3n . . 109(2)
H2n N H3n . 4_555 109(2)
H3n N H3n . 4_555 110(2)
N C C . 2_555 109.6(17)
N C H1c . . 109.4(10)
N C H1c . 4_555 109.4(10)
C C H1c 2_555 . 109.5(7)
C C H1c 2_555 4_555 109.5(7)
H1c C H1c . 4_555 109.5(10)
H1o O H1o . 4_565 113.3(19)
N H1n H3n . 4_555 90(2)
N H3n H1n . 4_555 89(2)

loop_
_geom_bond_atom_site_label_1
_geom_bond_atom_site_label_2
_geom_bond_site_symmetry_2
_geom_bond_distance
Pb I1 . 3.193(2)
Pb I1 2_656 3.193(2)
Pb I2 5_545 3.2581(17)
Pb I2 5_555 3.2581(17)
Pb I2 6_546 3.2581(17)
Pb I2 6_556 3.2581(17)
I1 N . 3.580(6)
I1 N 6_545 3.64(3)
I1 N 6_555 3.64(3)
I2 N . 3.81(4)
N C . 1.50(2)
N H1n . 0.958(12)
N H1n 4_555 0.958(12)
N H2n . 0.97(4)
N H3n . 0.959(12)
N H3n 4_555 0.959(12)
C C 2_555 1.500(9)
C H1c . 0.960(6)
C H1c 4_555 0.960(6)
O H1o . 0.819(9)
O H1o 4_565 0.819(9)
H1n H3n 4_555 0.0093

loop_
_geom_hbond_atom_site_label_D
_geom_hbond_atom_site_label_H
_geom_hbond_atom_site_label_A
_geom_hbond_site_symmetry_A
_geom_hbond_distance_DH
_geom_hbond_distance_HA
_geom_hbond_distance_DA
_geom_hbond_angle_DHA
N H1n O 1_545 0.958(12) 1.908(10) 2.850(19) 166.8(19)
N H3n O . 0.959(12) 1.909(10) 2.850(19) 166.6(19)
